data_4349158
loop_
_publ_author_name
'Muller, Julie M.'
'Galley, Shane S.'
'Albrecht-Schmitt, Thomas E'
'Nash, Kenneth L.'

_publ_section_title
;
 Characterization of Lanthanide Complexes with
 Bis-1,2,3-triazole-bipyridine Ligands Involved in Actinide/Lanthanide
 Separation.
;
_journal_issue 21
_journal_name_full 'Inorganic chemistry'
_journal_page_first 11454
_journal_page_last 11461
_journal_paper_doi 10.1021/acs.inorgchem.6b02005
_journal_volume 55
_journal_year 2016
_chemical_formula_moiety Ce(Bn-BT3BP)(NO3)3
_chemical_formula_sum 'C28 H21 Ce N11 O9'
_chemical_formula_weight 795.67
_chemical_melting_point ?
_chemical_name_common Cerium(III)6&#x0092;,6-bis(1-benzyl-1H-1,2,3-triazol-4-yl)-2,2&#x0092;-bipyridine
_space_group_crystal_system triclinic
_space_group_IT_number 2
_space_group_name_Hall '-P 1'
_space_group_name_H-M_alt 'P -1'
_atom_sites_solution_hydrogens geom
_audit_creation_method SHELXL-2013
_cell_angle_alpha 103.231(4)
_cell_angle_beta 94.598(4)
_cell_angle_gamma 96.035(4)
_cell_formula_units_Z 4
_cell_length_a 9.5464(15)
_cell_length_b 14.181(2)
_cell_length_c 23.720(4)
_cell_measurement_reflns_used 44488
_cell_measurement_temperature 273(2)
_cell_measurement_theta_max 26.371
_cell_measurement_theta_min 2.243
_cell_volume 3090.5(8)
_computing_cell_refinement 'smart saint'
_computing_data_collection smart
_computing_data_reduction SAINT
_computing_molecular_graphics 'SHELXP-2013 (Sheldrick, 2013)'
_computing_publication_material 'SHELXCIF-97 (Sheldrick, 1997)'
_computing_structure_refinement 'SHELXL-2013 (Sheldrick, 2013)'
_computing_structure_solution 'SHELXS-2013 (Sheldrick, 20130'
_diffrn_ambient_temperature 273(2)
_diffrn_detector_area_resol_mean 0
_diffrn_measured_fraction_theta_full 0.999
_diffrn_measured_fraction_theta_max 0.998
_diffrn_measurement_device_type 'BRUKER apex II'
_diffrn_measurement_method '0.5 wide w/ exposures'
_diffrn_radiation_type MoK\a
_diffrn_radiation_wavelength 0.71073
_diffrn_reflns_av_R_equivalents 0.1032
_diffrn_reflns_av_unetI/netI 0.1138
_diffrn_reflns_Laue_measured_fraction_full 0.999
_diffrn_reflns_Laue_measured_fraction_max 0.998
_diffrn_reflns_limit_h_max 11
_diffrn_reflns_limit_h_min -11
_diffrn_reflns_limit_k_max 17
_diffrn_reflns_limit_k_min -17
_diffrn_reflns_limit_l_max 29
_diffrn_reflns_limit_l_min -29
_diffrn_reflns_number 44488
_diffrn_reflns_point_group_measured_fraction_full 0.999
_diffrn_reflns_point_group_measured_fraction_max 0.998
_diffrn_reflns_theta_full 25.242
_diffrn_reflns_theta_max 26.371
_diffrn_reflns_theta_min 2.243
_diffrn_source 'Imus microfocused'
_exptl_absorpt_coefficient_mu 1.546
_exptl_absorpt_correction_T_max .428
_exptl_absorpt_correction_T_min .236
_exptl_absorpt_correction_type multi-scan
_exptl_absorpt_process_details SHELTXPREP
_exptl_crystal_colour yellow
_exptl_crystal_density_diffrn 1.710
_exptl_crystal_density_meas ?
_exptl_crystal_density_method 'not measured'
_exptl_crystal_description plate
_exptl_crystal_F_000 1584
_exptl_crystal_size_max .05
_exptl_crystal_size_mid .035
_exptl_crystal_size_min .02
_refine_diff_density_max 0.662
_refine_diff_density_min -0.492
_refine_diff_density_rms 0.102
_refine_ls_extinction_method none
_refine_ls_goodness_of_fit_ref 0.987
_refine_ls_hydrogen_treatment mixed
_refine_ls_matrix_type full
_refine_ls_number_parameters 916
_refine_ls_number_reflns 12610
_refine_ls_number_restraints 395
_refine_ls_restrained_S_all 0.991
_refine_ls_R_factor_all 0.1304
_refine_ls_R_factor_gt 0.0559
_refine_ls_shift/su_max 0.002
_refine_ls_shift/su_mean 0.000
_refine_ls_structure_factor_coef Fsqd
_refine_ls_weighting_details 'w=1/[\s^2^(Fo^2^)+(0.0290P)^2^+3.7200P] where P=(Fo^2^+2Fc^2^)/3'
_refine_ls_weighting_scheme calc
_refine_ls_wR_factor_gt 0.0827
_refine_ls_wR_factor_ref 0.1001
_reflns_Friedel_coverage 0.000
_reflns_number_gt 7171
_reflns_number_total 12610
_reflns_threshold_expression 'I > 2\s(I)'
_cod_data_source_file ic6b02005_si_001.cif
_cod_data_source_block carol_a
_cod_depositor_comments
;
The following automatic conversions were performed:

data item '_chemical_melting_point' value 'not measured' was changed
to '?' -- the value is undefined or not given.

data item '_exptl_crystal_density_meas' value 'N/A' was changed to
'?' -- the value is perceived as not measured.

Automatic conversion script
Id: cif_fix_values 6909 2019-04-08 15:41:33Z antanas 

2020-07-06
Z value and formula fixed to values more according to usual
chemical conventions.                 miguel
;
_cod_original_formula_sum 'C56 H42 Ce2 N22 O18'
_cod_original_formula_weight 1591.35
_cod_original_formula_moiety Ce(Bn-BT3BP)(NO3)3
_cod_original_formula_units_Z 2
_cod_original_cell_volume 3090.4(9)
_cod_database_code 4349158
_shelx_space_group_comment
;
The symmetry employed for this shelxl refinement is uniquely defined
by the following loop, which should always be used as a source of
symmetry information in preference to the above space-group names.
They are only intended as comments.
;
_shelx_estimated_absorpt_t_min .25
_shelx_estimated_absorpt_t_max .45
_shelxl_version_number 2013-4

loop_
_space_group_symop_operation_xyz
'x, y, z'
'-x, -y, -z'

loop_
_atom_site_label
_atom_site_type_symbol
_atom_site_fract_x
_atom_site_fract_y
_atom_site_fract_z
_atom_site_U_iso_or_equiv
_atom_site_adp_type
_atom_site_occupancy
_atom_site_site_symmetry_order
_atom_site_calc_flag
_atom_site_refinement_flags_posn
_atom_site_refinement_flags_adp
Ce1 Ce 0.23246(3) 0.46558(2) 0.84596(2) 0.04005(11) Uani 1 1 d . U
Ce2 Ce -0.33865(3) 0.86607(2) 0.65956(2) 0.03998(11) Uani 1 1 d . U
N16 N -0.3558(5) 1.0494(3) 0.7155(2) 0.0404(11) Uani 1 1 d . U
N15 N -0.5767(5) 0.9433(4) 0.6386(2) 0.0472(12) Uani 1 1 d . U
N19 N 0.0852(5) 1.0114(4) 0.7771(2) 0.0473(13) Uani 1 1 d . U
O1 O 0.0707(4) 0.3702(3) 0.75439(19) 0.0627(12) Uani 1 1 d . U
N4 N -0.0182(5) 0.5350(3) 0.8508(2) 0.0458(12) Uani 1 1 d . U
O2 O 0.2179(5) 0.2864(3) 0.7872(2) 0.0632(12) Uani 1 1 d . U
O4 O 0.4260(5) 0.6099(3) 0.8816(2) 0.0688(13) Uani 1 1 d . U
N9 N 0.1217(6) 0.2923(4) 0.7495(2) 0.0521(13) Uani 1 1 d . U
N14 N -0.5565(5) 0.7483(4) 0.5938(2) 0.0564(13) Uani 1 1 d . U
O16 O -0.1845(5) 0.9735(3) 0.6104(2) 0.0758(14) Uani 1 1 d . U
N5 N 0.1697(5) 0.5856(3) 0.7794(2) 0.0451(12) Uani 1 1 d . U
N17 N -0.1175(5) 0.9600(4) 0.7304(2) 0.0565(14) Uani 1 1 d . U
N18 N 0.0088(6) 0.9351(4) 0.7395(2) 0.0620(16) Uani 1 1 d . U
N3 N 0.0341(6) 0.3774(4) 0.8915(2) 0.0597(14) Uani 1 1 d . U
N20 N -0.2317(7) 0.9316(5) 0.5596(3) 0.0657(16) Uani 1 1 d . U
N6 N 0.3943(5) 0.4790(4) 0.7644(2) 0.0537(13) Uani 1 1 d . U
N10 N 0.3592(7) 0.6631(5) 0.9158(3) 0.0641(15) Uani 1 1 d . U
O3 O 0.0770(5) 0.2223(3) 0.7080(2) 0.0819(16) Uani 1 1 d . U
O12 O -0.5099(6) 0.8504(4) 0.7349(2) 0.0840(16) Uani 1 1 d . U
O17 O -0.3353(5) 0.8685(4) 0.55356(19) 0.0838(15) Uani 1 1 d . U
O14 O -0.1227(5) 0.7790(4) 0.6278(2) 0.0807(14) Uani 1 1 d . U
N7 N 0.5104(6) 0.4405(4) 0.7521(2) 0.0560(14) Uani 1 1 d . U
C43 C -0.4719(6) 1.0931(4) 0.7077(3) 0.0426(14) Uani 1 1 d . U
O5 O 0.2345(5) 0.6283(4) 0.9194(2) 0.0834(15) Uani 1 1 d . U
N8 N 0.5663(5) 0.4853(4) 0.7138(2) 0.0533(14) Uani 1 1 d . U
C19 C 0.2572(6) 0.6035(4) 0.7410(3) 0.0441(15) Uani 1 1 d . U
N21 N -0.4507(8) 0.8114(5) 0.7618(3) 0.0723(18) Uani 1 1 d . U
C48 C -0.1222(6) 1.0508(4) 0.7613(2) 0.0395(14) Uani 1 1 d . U
C47 C -0.2496(6) 1.0990(4) 0.7552(3) 0.0405(14) Uani 1 1 d . U
N12 N -0.6901(6) 0.6365(4) 0.5322(2) 0.0693(17) Uani 1 1 d . U
N22 N -0.1777(7) 0.6951(4) 0.6271(3) 0.0633(17) Uani 1 1 d . U
N1 N -0.0605(6) 0.3064(4) 0.9507(2) 0.0637(15) Uani 1 1 d . U
C20 C 0.3762(6) 0.5466(4) 0.7337(3) 0.0425(15) Uani 1 1 d . U
C49 C 0.0080(6) 1.0834(5) 0.7912(3) 0.0488(16) Uani 1 1 d . U
H49 H 0.0374 1.1455 0.8170 0.062(19) Uiso 1 1 calc R .
O7 O 0.4532(6) 0.3953(4) 0.8774(3) 0.0931(18) Uani 1 1 d . U
O6 O 0.4091(6) 0.7431(4) 0.9435(3) 0.107(2) Uani 1 1 d . U
O13 O -0.2957(6) 0.6849(3) 0.6379(3) 0.0957(17) Uani 1 1 d . U
C42 C -0.5878(6) 1.0370(5) 0.6639(3) 0.0457(15) Uani 1 1 d . U
O15 O -0.1100(6) 0.6249(4) 0.6155(2) 0.108(2) Uani 1 1 d . U
C14 C -0.0414(6) 0.6100(4) 0.8277(3) 0.0492(15) Uani 1 1 d . U
N11 N 0.4356(8) 0.4027(6) 0.9284(4) 0.100(3) Uani 1 1 d . U
C23 C 0.6743(7) 0.3571(5) 0.6492(3) 0.0492(16) Uani 1 1 d . U
C37 C -0.6721(7) 0.7877(5) 0.5774(3) 0.0544(17) Uani 1 1 d . U
N13 N -0.5676(6) 0.6561(4) 0.5661(2) 0.0643(16) Uani 1 1 d . U
O8 O 0.3227(6) 0.4386(5) 0.9444(2) 0.1076(19) Uani 1 1 d . U
C51 C 0.2776(6) 1.0300(5) 0.8562(3) 0.0506(16) Uani 1 1 d . U
O11 O -0.4894(7) 0.7805(4) 0.8049(3) 0.117(2) Uani 1 1 d . U
C21 C 0.4866(7) 0.5507(5) 0.7011(3) 0.0560(17) Uani 1 1 d . U
H21 H 0.5032 0.5914 0.6750 0.11(3) Uiso 1 1 calc R .
C15 C 0.0572(6) 0.6350(4) 0.7864(3) 0.0464(15) Uani 1 1 d . U
C24 C 0.7701(8) 0.2925(5) 0.6529(3) 0.0639(19) Uani 1 1 d . U
H24 H 0.8497 0.3109 0.6816 0.12(3) Uiso 1 1 calc R .
C8 C -0.1363(8) 0.3783(5) 0.9485(3) 0.0662(19) Uani 1 1 d . U
H8 H -0.2152 0.3945 0.9691 0.12(3) Uiso 1 1 calc R .
C29 C -0.7600(8) 0.3734(6) 0.5192(3) 0.071(2) Uani 1 1 d . U
H29 H -0.7002 0.3523 0.4899 0.09(3) Uiso 1 1 calc R .
N2 N 0.0434(6) 0.3041(4) 0.9161(3) 0.0630(15) Uani 1 1 d . U
C17 C 0.1256(7) 0.7231(5) 0.7171(3) 0.0618(19) Uani 1 1 d . U
H17 H 0.1128 0.7727 0.6969 0.08(2) Uiso 1 1 calc R .
C34 C -0.7893(7) 0.4684(5) 0.5313(3) 0.0579(17) Uani 1 1 d . U
C45 C -0.3753(8) 1.2336(5) 0.7812(3) 0.066(2) Uani 1 1 d . U
H45 H -0.3841 1.2959 0.8050 0.048(17) Uiso 1 1 calc R .
C10 C -0.1075(7) 0.5090(5) 0.8875(3) 0.0546(16) Uani 1 1 d . U
C22 C 0.6972(7) 0.4569(5) 0.6900(3) 0.0622(18) Uani 1 1 d . U
H22A H 0.7694 0.4576 0.7225 0.075 Uiso 1 1 calc R U
H22B H 0.7340 0.5054 0.6690 0.075 Uiso 1 1 calc R U
C36 C -0.7573(8) 0.7151(5) 0.5384(3) 0.069(2) Uani 1 1 d . U
H36 H -0.8469 0.7197 0.5193 0.06(2) Uiso 1 1 calc R .
C18 C 0.2368(7) 0.6703(4) 0.7082(3) 0.0553(17) Uani 1 1 d . U
H18 H 0.2987 0.6795 0.6800 0.028(14) Uiso 1 1 calc R .
C38 C -0.6863(6) 0.8882(5) 0.6020(3) 0.0530(16) Uani 1 1 d . U
C41 C -0.7088(7) 1.0785(6) 0.6505(3) 0.070(2) Uani 1 1 d . U
H41 H -0.7150 1.1453 0.6672 0.044(17) Uiso 1 1 calc R .
C16 C 0.0339(7) 0.7043(5) 0.7549(3) 0.0602(18) Uani 1 1 d . U
H16 H -0.0464 0.7384 0.7598 0.059(19) Uiso 1 1 calc R .
C6 C -0.1298(7) 0.1329(5) 0.9476(3) 0.0548(17) Uani 1 1 d . U
C9 C -0.0760(7) 0.4248(5) 0.9097(3) 0.0540(16) Uani 1 1 d . U
O10 O -0.3285(7) 0.7932(5) 0.7495(3) 0.116(2) Uani 1 1 d . U
C46 C -0.2560(7) 1.1919(4) 0.7884(3) 0.0549(17) Uani 1 1 d . U
H46 H -0.1785 1.2257 0.8157 0.07(2) Uiso 1 1 calc R .
C52 C 0.3140(6) 1.1247(5) 0.8882(3) 0.0594(18) Uani 1 1 d . U
H52 H 0.3122 1.1769 0.8693 0.06(2) Uiso 1 1 calc R .
O18 O -0.1758(7) 0.9521(5) 0.5189(3) 0.130(2) Uani 1 1 d . U
C44 C -0.4829(7) 1.1866(5) 0.7398(3) 0.0596(18) Uani 1 1 d . U
H44 H -0.5643 1.2174 0.7330 0.065(19) Uiso 1 1 calc R .
C1 C -0.0449(7) 0.0594(5) 0.9406(3) 0.0637(19) Uani 1 1 d . U
H1 H 0.0502 0.0727 0.9583 0.076 Uiso 1 1 calc R U
C56 C 0.2824(7) 0.9560(6) 0.8843(4) 0.0662(19) Uani 1 1 d . U
H56 H 0.2592 0.8900 0.8630 0.06(2) Uiso 1 1 calc R .
C35 C -0.7357(8) 0.5374(5) 0.4961(3) 0.077(2) Uani 1 1 d . U
H35A H -0.6549 0.5124 0.4763 0.092 Uiso 1 1 calc R U
H35B H -0.8116 0.5399 0.4657 0.092 Uiso 1 1 calc R U
C39 C -0.8087(8) 0.9258(6) 0.5887(3) 0.075(2) Uani 1 1 d . U
H39 H -0.8847 0.8856 0.5631 0.060(19) Uiso 1 1 calc R .
C50 C 0.2369(6) 1.0096(5) 0.7923(3) 0.0624(19) Uani 1 1 d . U
H50A H 0.2921 1.0587 0.7764 0.075 Uiso 1 1 calc R U
H50B H 0.2622 0.9445 0.7738 0.075 Uiso 1 1 calc R U
C13 C -0.1553(7) 0.6608(5) 0.8409(4) 0.077(2) Uani 1 1 d . U
H13 H -0.1716 0.7135 0.8238 0.056(19) Uiso 1 1 calc R .
C54 C 0.3554(8) 1.0724(7) 0.9743(4) 0.083(2) Uani 1 1 d . U
H54 H 0.3813 1.0872 1.0152 0.099 Uiso 1 1 calc R U
C53 C 0.3526(7) 1.1447(6) 0.9471(3) 0.077(2) Uani 1 1 d . U
H53 H 0.3776 1.2105 0.9685 0.092 Uiso 1 1 calc R U
C55 C 0.3215(8) 0.9773(7) 0.9441(4) 0.084(2) Uani 1 1 d . U
H55 H 0.3245 0.9262 0.9638 0.06(2) Uiso 1 1 calc R .
C40 C -0.8191(8) 1.0216(6) 0.6128(3) 0.081(2) Uani 1 1 d . U
H40 H -0.9021 1.0490 0.6036 0.11(3) Uiso 1 1 calc R .
C7 C -0.0760(8) 0.2325(5) 0.9854(3) 0.074(2) Uani 1 1 d . U
H7A H -0.1427 0.2514 1.0146 0.089 Uiso 1 1 calc R U
H7B H 0.0169 0.2303 1.0065 0.089 Uiso 1 1 calc R U
C32 C -0.9255(9) 0.4306(7) 0.6049(4) 0.092(3) Uani 1 1 d . U
H32 H -0.9822 0.4518 0.6353 0.09(2) Uiso 1 1 calc R .
C3 C -0.2314(9) -0.0536(7) 0.8823(4) 0.082(2) Uani 1 1 d . U
H3 H -0.2669 -0.1178 0.8605 0.14(4) Uiso 1 1 calc R .
C5 C -0.2681(8) 0.1103(6) 0.9201(3) 0.073(2) Uani 1 1 d . U
H5 H -0.3290 0.1598 0.9241 0.08(2) Uiso 1 1 calc R .
C31 C -0.8969(9) 0.3376(7) 0.5923(4) 0.087(2) Uani 1 1 d . U
H31 H -0.9332 0.2932 0.6137 0.12(3) Uiso 1 1 calc R .
C11 C -0.2217(7) 0.5580(5) 0.9033(4) 0.076(2) Uani 1 1 d . U
H11 H -0.2815 0.5393 0.9301 0.10(3) Uiso 1 1 calc R .
C33 C -0.8737(8) 0.4945(6) 0.5744(4) 0.082(2) Uani 1 1 d . U
H33 H -0.8971 0.5593 0.5835 0.06(2) Uiso 1 1 calc R .
C4 C -0.3171(9) 0.0192(6) 0.8880(3) 0.079(2) Uani 1 1 d . U
H4 H -0.4112 0.0056 0.8692 0.14(4) Uiso 1 1 calc R .
O9 O 0.5168(7) 0.3817(5) 0.9636(3) 0.161(3) Uani 1 1 d . U
C25 C 0.7520(9) 0.2018(6) 0.6157(4) 0.080(2) Uani 1 1 d . U
H25 H 0.8194 0.1581 0.6190 0.10(3) Uiso 1 1 calc R .
C30 C -0.8167(9) 0.3082(6) 0.5492(4) 0.087(2) Uani 1 1 d . U
H30 H -0.7988 0.2421 0.5392 0.11(3) Uiso 1 1 calc R .
C28 C 0.5601(8) 0.3268(6) 0.6082(3) 0.079(2) Uani 1 1 d . U
H28 H 0.4915 0.3698 0.6050 0.08(2) Uiso 1 1 calc R .
C12 C -0.2449(8) 0.6345(6) 0.8789(4) 0.094(3) Uani 1 1 d . U
H12 H -0.3229 0.6693 0.8882 0.09(2) Uiso 1 1 calc R .
C2 C -0.0962(9) -0.0339(6) 0.9080(3) 0.075(2) Uani 1 1 d . U
H2 H -0.0364 -0.0840 0.9036 0.13(4) Uiso 1 1 calc R .
C26 C 0.6400(9) 0.1732(6) 0.5745(4) 0.084(2) Uani 1 1 d . U
H26 H 0.6297 0.1108 0.5481 0.09(2) Uiso 1 1 calc R .
C27 C 0.5424(9) 0.2356(7) 0.5716(4) 0.094(3) Uani 1 1 d . U
H27 H 0.4611 0.2157 0.5439 0.13(3) Uiso 1 1 calc R .

loop_
_atom_site_aniso_label
_atom_site_aniso_U_11
_atom_site_aniso_U_22
_atom_site_aniso_U_33
_atom_site_aniso_U_23
_atom_site_aniso_U_13
_atom_site_aniso_U_12
Ce1 0.0341(2) 0.0377(2) 0.0489(3) 0.00895(18) 0.00615(17) 0.00864(17)
Ce2 0.0358(2) 0.0355(2) 0.0455(2) 0.00339(18) -0.00116(17) 0.00816(17)
N16 0.034(3) 0.046(3) 0.041(3) 0.008(2) 0.003(2) 0.012(2)
N15 0.042(3) 0.048(3) 0.051(3) 0.013(2) 0.005(2) 0.003(2)
N19 0.039(3) 0.048(3) 0.052(3) 0.008(3) -0.006(2) 0.006(2)
O1 0.064(3) 0.044(2) 0.075(3) 0.004(2) -0.011(2) 0.020(2)
N4 0.035(3) 0.036(3) 0.062(4) 0.004(2) 0.004(2) 0.006(2)
O2 0.059(3) 0.051(3) 0.080(3) 0.013(2) 0.003(2) 0.020(2)
O4 0.047(3) 0.070(3) 0.081(4) 0.005(3) 0.010(2) -0.001(2)
N9 0.054(4) 0.043(3) 0.061(4) 0.011(3) 0.009(3) 0.012(3)
N14 0.048(3) 0.048(3) 0.065(3) 0.003(3) -0.002(3) -0.001(2)
O16 0.092(4) 0.057(3) 0.074(3) 0.009(3) 0.022(3) -0.006(3)
N5 0.041(3) 0.034(3) 0.059(3) 0.010(2) 0.004(2) 0.008(2)
N17 0.045(3) 0.047(3) 0.068(3) -0.006(3) -0.015(3) 0.019(2)
N18 0.053(3) 0.052(3) 0.069(4) -0.009(3) -0.015(3) 0.019(3)
N3 0.055(3) 0.049(3) 0.081(4) 0.022(3) 0.020(3) 0.011(2)
N20 0.079(5) 0.064(4) 0.056(4) 0.013(3) 0.020(3) 0.010(3)
N6 0.052(3) 0.052(3) 0.066(3) 0.020(3) 0.020(3) 0.020(2)
N10 0.055(4) 0.059(3) 0.068(4) 0.000(3) -0.012(3) 0.008(3)
O3 0.101(4) 0.054(3) 0.076(4) -0.011(3) -0.004(3) 0.015(3)
O12 0.067(4) 0.117(5) 0.083(4) 0.052(3) 0.019(3) 0.012(3)
O17 0.073(4) 0.118(5) 0.050(3) 0.012(3) -0.001(2) -0.011(3)
O14 0.064(3) 0.059(3) 0.117(4) 0.011(3) 0.018(3) 0.020(3)
N7 0.064(4) 0.049(3) 0.063(4) 0.018(3) 0.019(3) 0.022(3)
C43 0.042(3) 0.039(3) 0.051(4) 0.016(3) 0.010(3) 0.014(3)
O5 0.050(3) 0.086(3) 0.087(4) -0.032(3) 0.002(3) 0.010(3)
N8 0.052(3) 0.046(3) 0.062(4) 0.010(3) 0.016(3) 0.007(3)
C19 0.045(4) 0.027(3) 0.058(4) 0.005(3) 0.001(3) 0.009(3)
N21 0.076(5) 0.075(5) 0.055(4) 0.011(3) 0.001(3) -0.024(4)
C48 0.043(3) 0.035(3) 0.041(4) 0.009(3) 0.000(3) 0.009(3)
C47 0.052(4) 0.029(3) 0.043(4) 0.012(3) 0.002(3) 0.012(3)
N12 0.069(4) 0.064(4) 0.061(4) 0.005(3) -0.014(3) -0.016(3)
N22 0.069(4) 0.038(3) 0.069(4) -0.013(3) -0.017(3) 0.018(3)
N1 0.074(4) 0.054(4) 0.065(4) 0.015(3) 0.022(3) 0.003(3)
C20 0.047(4) 0.031(3) 0.049(4) 0.008(3) 0.009(3) 0.003(3)
C49 0.051(4) 0.038(4) 0.054(4) 0.007(3) -0.004(3) 0.003(3)
O7 0.079(4) 0.097(4) 0.103(4) 0.019(4) -0.021(3) 0.043(3)
O6 0.116(5) 0.059(3) 0.117(5) -0.017(3) -0.028(4) -0.010(3)
O13 0.081(4) 0.049(3) 0.163(5) 0.029(3) 0.026(4) 0.015(3)
C42 0.042(4) 0.058(4) 0.045(4) 0.020(3) 0.011(3) 0.018(3)
O15 0.115(5) 0.073(4) 0.123(5) -0.013(3) -0.018(4) 0.051(4)
C14 0.036(3) 0.038(4) 0.068(5) 0.001(3) -0.005(3) 0.010(3)
N11 0.078(5) 0.097(6) 0.134(7) 0.072(6) -0.035(5) -0.007(4)
C23 0.046(4) 0.061(4) 0.044(4) 0.013(3) 0.018(3) 0.012(3)
C37 0.043(4) 0.060(4) 0.055(5) 0.010(3) -0.005(3) 0.002(3)
N13 0.060(4) 0.051(3) 0.071(4) 0.000(3) -0.006(3) -0.001(3)
O8 0.080(4) 0.173(6) 0.079(3) 0.066(4) -0.009(3) -0.007(4)
C51 0.033(4) 0.063(4) 0.057(4) 0.017(3) 0.001(3) 0.008(3)
O11 0.143(6) 0.126(5) 0.082(4) 0.046(4) 0.012(4) -0.028(4)
C21 0.059(4) 0.043(4) 0.073(5) 0.020(4) 0.021(4) 0.013(3)
C15 0.040(4) 0.035(4) 0.061(4) 0.007(3) -0.005(3) 0.005(3)
C24 0.052(4) 0.067(5) 0.073(5) 0.018(4) 0.006(4) 0.009(4)
C8 0.069(5) 0.059(5) 0.070(5) 0.004(4) 0.029(4) 0.012(4)
C29 0.073(5) 0.074(5) 0.059(5) -0.004(4) 0.011(4) 0.016(4)
N2 0.062(4) 0.055(4) 0.077(4) 0.022(3) 0.024(3) 0.007(3)
C17 0.069(5) 0.042(4) 0.081(5) 0.030(4) -0.004(4) 0.014(4)
C34 0.045(4) 0.061(4) 0.055(4) -0.004(4) 0.001(3) -0.002(3)
C45 0.080(5) 0.043(4) 0.070(5) -0.007(4) 0.013(4) 0.028(4)
C10 0.043(4) 0.045(4) 0.072(5) 0.004(3) 0.009(3) 0.009(3)
C22 0.050(4) 0.066(4) 0.069(5) 0.009(4) 0.022(3) 0.009(3)
C36 0.060(5) 0.069(5) 0.071(5) 0.016(4) -0.022(4) -0.005(4)
C18 0.062(4) 0.040(4) 0.065(5) 0.017(3) 0.004(4) 0.007(3)
C38 0.038(4) 0.063(4) 0.056(4) 0.015(3) -0.004(3) 0.007(3)
C41 0.056(5) 0.064(5) 0.091(6) 0.017(4) 0.002(4) 0.028(4)
C16 0.046(4) 0.046(4) 0.088(6) 0.017(4) -0.006(3) 0.014(3)
C6 0.061(4) 0.059(4) 0.051(4) 0.023(3) 0.019(3) 0.000(3)
C9 0.046(4) 0.048(4) 0.064(5) 0.005(3) 0.011(3) 0.001(3)
O10 0.123(5) 0.158(5) 0.101(4) 0.078(4) 0.023(4) 0.058(4)
C46 0.058(4) 0.042(4) 0.059(4) 0.001(3) -0.002(4) 0.010(3)
C52 0.053(4) 0.060(4) 0.064(4) 0.018(4) -0.007(4) 0.007(4)
O18 0.175(7) 0.133(6) 0.088(4) 0.036(4) 0.059(4) -0.008(5)
C44 0.055(4) 0.048(4) 0.080(5) 0.015(3) 0.008(3) 0.027(3)
C1 0.049(4) 0.076(5) 0.070(5) 0.025(4) 0.008(4) 0.007(4)
C56 0.042(4) 0.065(5) 0.097(5) 0.030(4) 0.003(4) 0.006(4)
C35 0.083(6) 0.071(4) 0.059(5) -0.005(4) -0.006(4) -0.020(4)
C39 0.051(4) 0.084(5) 0.084(6) 0.016(4) -0.017(4) 0.014(4)
C50 0.035(3) 0.086(5) 0.062(4) 0.007(4) 0.004(3) 0.013(3)
C13 0.053(5) 0.057(5) 0.129(7) 0.029(5) 0.020(4) 0.025(4)
C54 0.054(5) 0.142(7) 0.060(5) 0.040(5) -0.007(4) 0.020(6)
C53 0.069(5) 0.086(5) 0.064(5) 0.005(4) -0.014(4) 0.008(4)
C55 0.056(5) 0.112(6) 0.105(6) 0.070(6) 0.002(5) 0.019(5)
C40 0.050(5) 0.097(6) 0.101(7) 0.027(5) -0.010(4) 0.034(4)
C7 0.095(6) 0.072(5) 0.057(5) 0.018(4) 0.020(4) 0.001(4)
C32 0.084(6) 0.088(6) 0.103(7) 0.012(5) 0.048(5) 0.007(5)
C3 0.083(6) 0.078(6) 0.079(6) 0.014(5) 0.002(5) -0.008(4)
C5 0.056(4) 0.083(5) 0.089(6) 0.033(4) 0.017(4) 0.016(4)
C31 0.080(6) 0.092(6) 0.099(7) 0.035(6) 0.027(5) 0.019(5)
C11 0.047(4) 0.061(5) 0.126(7) 0.024(5) 0.039(5) 0.012(4)
C33 0.074(6) 0.059(5) 0.104(7) -0.007(4) 0.037(5) 0.002(4)
C4 0.056(5) 0.100(6) 0.081(6) 0.032(5) -0.004(4) -0.003(4)
O9 0.129(6) 0.173(7) 0.196(7) 0.117(6) -0.084(5) -0.004(5)
C25 0.081(6) 0.062(5) 0.100(7) 0.016(4) 0.022(4) 0.024(5)
C30 0.101(7) 0.066(6) 0.098(7) 0.021(5) 0.018(5) 0.027(5)
C28 0.073(5) 0.090(6) 0.072(6) 0.005(4) -0.004(4) 0.035(5)
C12 0.047(5) 0.075(6) 0.172(9) 0.039(6) 0.035(5) 0.030(4)
C2 0.074(5) 0.069(5) 0.086(6) 0.020(4) 0.017(4) 0.013(5)
C26 0.102(7) 0.069(6) 0.071(6) -0.010(5) 0.025(5) 0.015(5)
C27 0.090(6) 0.113(7) 0.060(5) -0.012(5) -0.020(5) 0.020(5)

loop_
_atom_type_symbol
_atom_type_description
_atom_type_scat_dispersion_real
_atom_type_scat_dispersion_imag
_atom_type_scat_source
C C 0.0033 0.0016 'International Tables Vol C Tables 4.2.6.8 and 6.1.1.4'
H H 0.0000 0.0000 'International Tables Vol C Tables 4.2.6.8 and 6.1.1.4'
N N 0.0061 0.0033 'International Tables Vol C Tables 4.2.6.8 and 6.1.1.4'
O O 0.0106 0.0060 'International Tables Vol C Tables 4.2.6.8 and 6.1.1.4'
Ce Ce -0.2486 2.6331 'International Tables Vol C Tables 4.2.6.8 and 6.1.1.4'

loop_
_geom_angle_atom_site_label_1
_geom_angle_atom_site_label_2
_geom_angle_atom_site_label_3
_geom_angle
O4 Ce1 O8 78.92(17)
O4 Ce1 O5 49.05(15)
O8 Ce1 O5 74.0(2)
O4 Ce1 O7 73.80(18)
O8 Ce1 O7 49.1(2)
O5 Ce1 O7 105.68(17)
O4 Ce1 O1 141.97(15)
O8 Ce1 O1 137.78(17)
O5 Ce1 O1 135.20(14)
O7 Ce1 O1 119.11(16)
O4 Ce1 O2 136.17(15)
O8 Ce1 O2 97.16(19)
O5 Ce1 O2 169.35(16)
O7 Ce1 O2 71.39(17)
O1 Ce1 O2 49.09(13)
O4 Ce1 N6 69.73(16)
O8 Ce1 N6 123.36(18)
O5 Ce1 N6 112.60(17)
O7 Ce1 N6 76.92(19)
O1 Ce1 N6 78.46(16)
O2 Ce1 N6 77.09(15)
O4 Ce1 N3 136.38(16)
O8 Ce1 N3 68.32(18)
O5 Ce1 N3 93.34(17)
O7 Ce1 N3 102.77(19)
O1 Ce1 N3 78.67(16)
O2 Ce1 N3 77.63(16)
N6 Ce1 N3 153.33(17)
O4 Ce1 N5 76.96(15)
O8 Ce1 N5 150.03(19)
O5 Ce1 N5 76.81(16)
O7 Ce1 N5 136.63(19)
O1 Ce1 N5 70.27(14)
O2 Ce1 N5 112.56(15)
N6 Ce1 N5 63.16(15)
N3 Ce1 N5 120.46(16)
O4 Ce1 N4 107.79(15)
O8 Ce1 N4 110.83(19)
O5 Ce1 N4 65.08(14)
O7 Ce1 N4 159.72(19)
O1 Ce1 N4 72.64(14)
O2 Ce1 N4 114.14(14)
N6 Ce1 N4 123.01(16)
N3 Ce1 N4 61.59(16)
N5 Ce1 N4 61.17(15)
O4 Ce1 N9 145.50(15)
O8 Ce1 N9 118.85(19)
O5 Ce1 N9 158.56(15)
O7 Ce1 N9 95.32(17)
O1 Ce1 N9 24.38(12)
O2 Ce1 N9 24.72(12)
N6 Ce1 N9 75.96(15)
N3 Ce1 N9 77.54(16)
N5 Ce1 N9 91.01(15)
N4 Ce1 N9 93.64(15)
O4 Ce1 N10 24.34(14)
O8 Ce1 N10 75.22(19)
O5 Ce1 N10 24.72(14)
O7 Ce1 N10 89.67(18)
O1 Ce1 N10 145.31(14)
O2 Ce1 N10 159.36(16)
N6 Ce1 N10 90.98(18)
N3 Ce1 N10 115.67(18)
N5 Ce1 N10 75.46(15)
N4 Ce1 N10 86.47(16)
N9 Ce1 N10 164.52(16)
O17 Ce2 O16 49.06(16)
O17 Ce2 O12 141.34(17)
O16 Ce2 O12 149.43(17)
O17 Ce2 O10 157.2(2)
O16 Ce2 O10 140.3(2)
O12 Ce2 O10 46.61(18)
O17 Ce2 O13 91.49(19)
O16 Ce2 O13 115.11(17)
O12 Ce2 O13 94.81(19)
O10 Ce2 O13 65.7(2)
O17 Ce2 O14 75.59(17)
O16 Ce2 O14 71.34(16)
O12 Ce2 O14 133.44(17)
O10 Ce2 O14 88.42(18)
O13 Ce2 O14 47.32(16)
O17 Ce2 N17 116.45(17)
O16 Ce2 N17 68.87(17)
O12 Ce2 N17 98.67(18)
O10 Ce2 N17 72.7(2)
O13 Ce2 N17 104.78(17)
O14 Ce2 N17 73.02(16)
O17 Ce2 N16 105.60(16)
O16 Ce2 N16 74.07(15)
O12 Ce2 N16 75.43(16)
O10 Ce2 N16 97.16(18)
O13 Ce2 N16 162.02(17)
O14 Ce2 N16 131.17(15)
N17 Ce2 N16 62.85(14)
O17 Ce2 N14 68.70(17)
O16 Ce2 N14 117.31(17)
O12 Ce2 N14 78.57(18)
O10 Ce2 N14 100.1(2)
O13 Ce2 N14 67.84(18)
O14 Ce2 N14 103.04(17)
N17 Ce2 N14 171.65(16)
N16 Ce2 N14 123.27(15)
O17 Ce2 N15 78.12(16)
O16 Ce2 N15 94.98(15)
O12 Ce2 N15 68.47(16)
O10 Ce2 N15 115.08(18)
O13 Ce2 N15 129.27(17)
O14 Ce2 N15 153.24(16)
N17 Ce2 N15 124.45(15)
N16 Ce2 N15 61.61(15)
N14 Ce2 N15 62.09(16)
O17 Ce2 N20 24.53(15)
O16 Ce2 N20 24.66(15)
O12 Ce2 N20 156.22(18)
O10 Ce2 N20 156.8(2)
O13 Ce2 N20 102.72(18)
O14 Ce2 N20 69.99(17)
N17 Ce2 N20 92.31(19)
N16 Ce2 N20 91.24(16)
N14 Ce2 N20 93.18(18)
N15 Ce2 N20 87.92(16)
O17 Ce2 N21 156.47(18)
O16 Ce2 N21 153.62(17)
O12 Ce2 N21 21.38(16)
O10 Ce2 N21 25.24(17)
O13 Ce2 N21 80.5(2)
O14 Ce2 N21 112.8(2)
N17 Ce2 N21 87.04(17)
N16 Ce2 N21 85.66(17)
N14 Ce2 N21 87.82(17)
N15 Ce2 N21 89.85(19)
N20 Ce2 N21 176.78(19)
C47 N16 C43 118.2(5)
C47 N16 Ce2 119.8(3)
C43 N16 Ce2 122.0(4)
C42 N15 C38 119.5(5)
C42 N15 Ce2 120.5(4)
C38 N15 Ce2 120.1(4)
C49 N19 N18 110.3(5)
C49 N19 C50 129.4(6)
N18 N19 C50 119.9(5)
N9 O1 Ce1 96.7(4)
C14 N4 C10 119.0(5)
C14 N4 Ce1 120.2(4)
C10 N4 Ce1 119.1(4)
N9 O2 Ce1 95.5(3)
N10 O4 Ce1 98.0(4)
O3 N9 O1 120.0(6)
O3 N9 O2 121.4(5)
O1 N9 O2 118.6(6)
O3 N9 Ce1 177.7(4)
O1 N9 Ce1 58.9(3)
O2 N9 Ce1 59.8(3)
N13 N14 C37 109.6(5)
N13 N14 Ce2 130.8(4)
C37 N14 Ce2 118.9(4)
N20 O16 Ce2 96.6(4)
C19 N5 C15 118.6(5)
C19 N5 Ce1 119.6(4)
C15 N5 Ce1 121.6(4)
N18 N17 C48 109.8(5)
N18 N17 Ce2 130.4(4)
C48 N17 Ce2 119.7(4)
N17 N18 N19 106.6(5)
N2 N3 C9 109.8(5)
N2 N3 Ce1 127.4(4)
C9 N3 Ce1 119.4(4)
O18 N20 O17 123.4(7)
O18 N20 O16 120.4(7)
O17 N20 O16 116.2(6)
O18 N20 Ce2 172.7(6)
O17 N20 Ce2 57.9(3)
O16 N20 Ce2 58.7(3)
N7 N6 C20 109.6(5)
N7 N6 Ce1 130.6(4)
C20 N6 Ce1 118.9(4)
O6 N10 O4 122.6(7)
O6 N10 O5 121.7(7)
O4 N10 O5 115.7(6)
O6 N10 Ce1 179.3(5)
O4 N10 Ce1 57.7(3)
O5 N10 Ce1 58.0(3)
N21 O12 Ce2 100.7(6)
N20 O17 Ce2 97.5(4)
N22 O14 Ce2 96.2(4)
N6 N7 N8 106.2(5)
N16 C43 C44 121.4(6)
N16 C43 C42 117.2(5)
C44 C43 C42 121.4(6)
N10 O5 Ce1 97.3(4)
C21 N8 N7 111.5(5)
C21 N8 C22 128.7(6)
N7 N8 C22 119.8(5)
N5 C19 C18 122.6(6)
N5 C19 C20 116.8(5)
C18 C19 C20 120.5(6)
O12 N21 O10 118.1(8)
O12 N21 O11 128.1(9)
O10 N21 O11 113.8(8)
O12 N21 Ce2 57.9(5)
O10 N21 Ce2 60.3(4)
O11 N21 Ce2 173.4(6)
N17 C48 C49 107.2(5)
N17 C48 C47 120.5(5)
C49 C48 C47 132.2(6)
N16 C47 C46 122.6(5)
N16 C47 C48 116.9(5)
C46 C47 C48 120.5(6)
N13 N12 C36 110.8(6)
N13 N12 C35 120.2(6)
C36 N12 C35 129.0(6)
O13 N22 O15 121.2(7)
O13 N22 O14 118.0(6)
O15 N22 O14 120.8(7)
O13 N22 Ce2 58.8(4)
O15 N22 Ce2 178.0(5)
O14 N22 Ce2 59.3(3)
C8 N1 N2 112.2(6)
C8 N1 C7 129.1(6)
N2 N1 C7 118.7(6)
N6 C20 C21 107.8(6)
N6 C20 C19 120.8(6)
C21 C20 C19 131.3(6)
N19 C49 C48 106.1(6)
N11 O7 Ce1 98.6(5)
N22 O13 Ce2 98.3(4)
N15 C42 C41 120.3(6)
N15 C42 C43 118.5(5)
C41 C42 C43 121.2(6)
N4 C14 C13 120.8(7)
N4 C14 C15 117.5(5)
C13 C14 C15 121.7(6)
O9 N11 O7 124.8(10)
O9 N11 O8 119.6(10)
O7 N11 O8 115.6(7)
O9 N11 Ce1 176.7(8)
O7 N11 Ce1 57.6(4)
O8 N11 Ce1 57.9(4)
C28 C23 C24 117.6(7)
C28 C23 C22 122.6(6)
C24 C23 C22 119.8(6)
N14 C37 C36 106.8(6)
N14 C37 C38 120.6(6)
C36 C37 C38 132.6(7)
N14 N13 N12 106.7(5)
N11 O8 Ce1 96.7(5)
C56 C51 C52 118.5(7)
C56 C51 C50 121.3(7)
C52 C51 C50 120.2(6)
N8 C21 C20 105.0(6)
N5 C15 C16 120.6(6)
N5 C15 C14 117.1(5)
C16 C15 C14 122.3(6)
C25 C24 C23 120.6(8)
N1 C8 C9 104.8(6)
C34 C29 C30 120.7(8)
N3 N2 N1 105.9(5)
C16 C17 C18 119.5(6)
C33 C34 C29 116.8(7)
C33 C34 C35 122.4(7)
C29 C34 C35 120.7(7)
C46 C45 C44 120.4(6)
N4 C10 C11 123.0(6)
N4 C10 C9 115.4(6)
C11 C10 C9 121.6(7)
N8 C22 C23 112.2(5)
N12 C36 C37 106.1(6)
C17 C18 C19 118.6(7)
N15 C38 C39 122.0(7)
N15 C38 C37 117.7(6)
C39 C38 C37 120.3(6)
C40 C41 C42 119.4(7)
C17 C16 C15 120.0(6)
C1 C6 C5 117.6(7)
C1 C6 C7 120.6(7)
C5 C6 C7 121.8(7)
N3 C9 C8 107.1(6)
N3 C9 C10 119.5(6)
C8 C9 C10 133.4(7)
N21 O10 Ce2 94.5(5)
C45 C46 C47 118.4(6)
C53 C52 C51 120.9(7)
C45 C44 C43 119.0(6)
C6 C1 C2 120.9(7)
C51 C56 C55 120.1(8)
N12 C35 C34 112.1(6)
C40 C39 C38 118.9(7)
N19 C50 C51 113.1(5)
C12 C13 C14 119.7(7)
C53 C54 C55 120.7(8)
C54 C53 C52 120.4(8)
C54 C55 C56 119.5(8)
C39 C40 C41 119.9(7)
N1 C7 C6 111.6(6)
C31 C32 C33 120.5(9)
C2 C3 C4 120.0(9)
C4 C5 C6 121.2(8)
C30 C31 C32 119.4(9)
C12 C11 C10 117.3(7)
C32 C33 C34 122.0(8)
C5 C4 C3 120.3(8)
C26 C25 C24 121.2(8)
C31 C30 C29 120.5(9)
C23 C28 C27 121.2(8)
C11 C12 C13 120.1(7)
C3 C2 C1 120.1(8)
C25 C26 C27 118.5(8)
C26 C27 C28 120.7(8)

loop_
_geom_bond_atom_site_label_1
_geom_bond_atom_site_label_2
_geom_bond_distance
Ce1 O4 2.545(4)
Ce1 O8 2.550(5)
Ce1 O5 2.551(4)
Ce1 O7 2.553(5)
Ce1 O1 2.571(4)
Ce1 O2 2.587(4)
Ce1 N6 2.599(5)
Ce1 N3 2.601(5)
Ce1 N5 2.654(5)
Ce1 N4 2.683(5)
Ce1 N9 2.981(6)
Ce1 N10 2.983(6)
Ce2 O17 2.525(5)
Ce2 O16 2.542(4)
Ce2 O12 2.548(5)
Ce2 O10 2.574(5)
Ce2 O13 2.585(5)
Ce2 O14 2.588(4)
Ce2 N17 2.621(5)
Ce2 N16 2.663(5)
Ce2 N14 2.665(5)
Ce2 N15 2.684(5)
Ce2 N20 2.954(7)
Ce2 N21 2.955(7)
N16 C47 1.343(7)
N16 C43 1.345(6)
N15 C42 1.346(7)
N15 C38 1.353(7)
N19 C49 1.319(7)
N19 N18 1.336(6)
N19 C50 1.469(7)
O1 N9 1.239(6)
N4 C14 1.334(7)
N4 C10 1.349(7)
O2 N9 1.253(6)
O4 N10 1.241(6)
N9 O3 1.237(6)
N14 N13 1.311(6)
N14 C37 1.356(7)
O16 N20 1.241(7)
N5 C19 1.333(7)
N5 C15 1.343(7)
N17 N18 1.307(6)
N17 C48 1.335(7)
N3 N2 1.311(6)
N3 C9 1.353(7)
N20 O18 1.217(7)
N20 O17 1.237(7)
N6 N7 1.310(6)
N6 C20 1.347(7)
N10 O6 1.200(7)
N10 O5 1.257(7)
O12 N21 1.096(7)
O14 N22 1.245(7)
N7 N8 1.336(6)
C43 C44 1.389(8)
C43 C42 1.479(8)
N8 C21 1.330(7)
N8 C22 1.469(7)
C19 C18 1.374(8)
C19 C20 1.460(8)
N21 O10 1.264(8)
N21 O11 1.266(7)
C48 C49 1.359(8)
C48 C47 1.469(7)
C47 C46 1.382(8)
N12 N13 1.329(7)
N12 C36 1.330(8)
N12 C35 1.470(8)
N22 O13 1.176(7)
N22 O15 1.233(6)
N1 C8 1.320(8)
N1 N2 1.336(7)
N1 C7 1.475(8)
C20 C21 1.360(8)
O7 N11 1.215(9)
C42 C41 1.397(8)
C14 C13 1.383(8)
C14 C15 1.485(8)
N11 O9 1.203(8)
N11 O8 1.288(9)
C23 C28 1.364(9)
C23 C24 1.373(8)
C23 C22 1.504(8)
C37 C36 1.359(8)
C37 C38 1.437(8)
C51 C56 1.370(8)
C51 C52 1.376(8)
C51 C50 1.486(8)
C15 C16 1.390(8)
C24 C25 1.368(9)
C8 C9 1.376(9)
C29 C34 1.375(9)
C29 C30 1.383(10)
C17 C16 1.350(9)
C17 C18 1.364(8)
C34 C33 1.362(9)
C34 C35 1.502(9)
C45 C46 1.354(8)
C45 C44 1.362(9)
C10 C11 1.384(8)
C10 C9 1.461(8)
C38 C39 1.377(8)
C41 C40 1.378(9)
C6 C1 1.375(8)
C6 C5 1.396(9)
C6 C7 1.501(9)
C52 C53 1.371(9)
C1 C2 1.387(9)
C56 C55 1.393(10)
C39 C40 1.365(9)
C13 C12 1.377(9)
C54 C53 1.333(10)
C54 C55 1.366(10)
C32 C31 1.345(10)
C32 C33 1.360(10)
C3 C2 1.355(10)
C3 C4 1.373(10)
C5 C4 1.355(10)
C31 C30 1.343(10)
C11 C12 1.371(9)
C25 C26 1.350(10)
C28 C27 1.368(10)
C26 C27 1.359(10)
